data_7202201
loop_
_publ_author_name
'Smart, Paul'
'Espallargas, Guillermo M\'inguez'
'Brammer, Lee'

_publ_section_title
;
 Competition between coordination network and halogen bond network
 formation: towards halogen-bond functionalised network materials using
 copper-iodobenzoate units
;
_journal_issue 10
_journal_name_full CrystEngComm
_journal_page_first 1335
_journal_paper_doi 10.1039/b806765a
_journal_volume 10
_journal_year 2008
_chemical_formula_moiety 'C40 H40 Cu2 I4 N4 O8'
_chemical_formula_sum 'C40 H40 Cu2 I4 N4 O8'
_chemical_formula_weight 1339.44
_chemical_name_systematic
;
?
;
_space_group_IT_number 2
_symmetry_cell_setting triclinic
_symmetry_space_group_name_Hall '-P 1'
_symmetry_space_group_name_H-M 'P -1'
_atom_sites_solution_hydrogens geom
_atom_sites_solution_primary direct
_atom_sites_solution_secondary difmap
_audit_creation_method SHELXL-97
_cell_angle_alpha 92.82(4)
_cell_angle_beta 103.47(4)
_cell_angle_gamma 117.75(3)
_cell_formula_units_Z 1
_cell_length_a 9.6600(19)
_cell_length_b 10.260(2)
_cell_length_c 12.929(9)
_cell_measurement_reflns_used 7815
_cell_measurement_temperature 100(2)
_cell_measurement_theta_max 60.201
_cell_measurement_theta_min 4.990
_cell_volume 1084.2(9)
_computing_structure_refinement 'SHELXL-97 (Sheldrick, 1997)'
_computing_structure_solution 'SHELXS-97 (Sheldrick, 1990)'
_diffrn_ambient_temperature 100(2)
_diffrn_measured_fraction_theta_full 1.000
_diffrn_measured_fraction_theta_max 0.929
_diffrn_measurement_device_type 'CCD area detector'
_diffrn_measurement_method 'phi and omega scans'
_diffrn_radiation_monochromator graphite
_diffrn_radiation_source 'fine-focus sealed tube'
_diffrn_radiation_type MoK\a
_diffrn_radiation_wavelength 0.71073
_diffrn_reflns_av_R_equivalents 0.0329
_diffrn_reflns_av_sigmaI/netI 0.0374
_diffrn_reflns_limit_h_max 8
_diffrn_reflns_limit_h_min -13
_diffrn_reflns_limit_k_max 14
_diffrn_reflns_limit_k_min -13
_diffrn_reflns_limit_l_max 17
_diffrn_reflns_limit_l_min -18
_diffrn_reflns_number 20692
_diffrn_reflns_theta_full 25.00
_diffrn_reflns_theta_max 30.67
_diffrn_reflns_theta_min 1.65
_exptl_absorpt_coefficient_mu 3.883
_exptl_absorpt_correction_T_max 0.8601
_exptl_absorpt_correction_T_min 0.6124
_exptl_absorpt_correction_type multi-scan
_exptl_absorpt_process_details sadabs
_exptl_crystal_colour green
_exptl_crystal_density_diffrn 2.051
_exptl_crystal_density_method 'not measured'
_exptl_crystal_description block
_exptl_crystal_F_000 642
_exptl_crystal_size_max 0.14
_exptl_crystal_size_mid 0.06
_exptl_crystal_size_min 0.04
_refine_diff_density_max 2.153
_refine_diff_density_min -0.853
_refine_diff_density_rms 0.164
_refine_ls_extinction_method none
_refine_ls_goodness_of_fit_ref 1.016
_refine_ls_hydrogen_treatment constr
_refine_ls_matrix_type full
_refine_ls_number_parameters 262
_refine_ls_number_reflns 6245
_refine_ls_number_restraints 0
_refine_ls_restrained_S_all 1.016
_refine_ls_R_factor_all 0.0458
_refine_ls_R_factor_gt 0.0336
_refine_ls_shift/su_max 0.001
_refine_ls_shift/su_mean 0.000
_refine_ls_structure_factor_coef Fsqd
_refine_ls_weighting_details 'calc w=1/[\s^2^(Fo^2^)+(0.0498P)^2^+0.0000P] where P=(Fo^2^+2Fc^2^)/3'
_refine_ls_weighting_scheme calc
_refine_ls_wR_factor_gt 0.0788
_refine_ls_wR_factor_ref 0.0844
_reflns_number_gt 5070
_reflns_number_total 6245
_reflns_threshold_expression >2sigma(I)
_cod_data_source_file b806765a.txt
_cod_data_source_block 3
_cod_depositor_comments
;
The following automatic conversions were performed:
'_symmetry_cell_setting' value 'Triclinic' changed to 'triclinic'
according to '/home/saulius/struct/CIF-dictionaries/cif_core.dic'
dictionary named 'cif_core.dic' version 2.4.1 from 2010-06-29.

Automatic conversion script
Id: cif_fix_enum 1527 2010-12-29 10:47:43Z saulius 
;
_cod_original_cell_volume 1084.2(8)
_cod_original_sg_symbol_H-M P-1
_cod_database_code 7202201

loop_
_symmetry_equiv_pos_as_xyz
'x, y, z'
'-x, -y, -z'

loop_
_atom_site_label
_atom_site_type_symbol
_atom_site_fract_x
_atom_site_fract_y
_atom_site_fract_z
_atom_site_U_iso_or_equiv
_atom_site_adp_type
_atom_site_occupancy
_atom_site_symmetry_multiplicity
_atom_site_calc_flag
_atom_site_refinement_flags
_atom_site_disorder_assembly
_atom_site_disorder_group
Cu1 Cu 0.13913(4) 0.55118(4) 1.08019(3) 0.01313(9) Uani 1 1 d . . .
C1 C 0.2645(4) 0.6859(3) 0.7970(2) 0.0169(6) Uani 1 1 d . . .
C2 C 0.1849(4) 0.6759(4) 0.6903(2) 0.0174(6) Uani 1 1 d . . .
H2 H 0.0689 0.6265 0.6652 0.021 Uiso 1 1 calc R . .
C3 C 0.2774(4) 0.7391(4) 0.6216(2) 0.0206(7) Uani 1 1 d . . .
I1 I 0.15840(3) 0.72871(3) 0.461042(16) 0.02803(7) Uani 1 1 d . . .
C4 C 0.4475(5) 0.8097(4) 0.6567(3) 0.0305(8) Uani 1 1 d . . .
H4 H 0.5095 0.8529 0.6083 0.037 Uiso 1 1 calc R . .
C5 C 0.5250(5) 0.8162(5) 0.7623(3) 0.0349(9) Uani 1 1 d . . .
H5 H 0.6408 0.8621 0.7867 0.042 Uiso 1 1 calc R . .
C6 C 0.4328(4) 0.7552(4) 0.8332(3) 0.0256(7) Uani 1 1 d . . .
H6 H 0.4859 0.7613 0.9065 0.031 Uiso 1 1 calc R . .
C7 C 0.1656(4) 0.6226(3) 0.8741(2) 0.0157(6) Uani 1 1 d . . .
O1 O 0.2448(3) 0.6428(3) 0.97026(17) 0.0222(5) Uani 1 1 d . . .
O2 O 0.0125(3) 0.5534(3) 0.83531(17) 0.0234(5) Uani 1 1 d . . .
C11 C 0.0457(4) 0.1524(3) 0.9005(2) 0.0160(6) Uani 1 1 d . . .
C12 C -0.0450(4) 0.0723(3) 0.7962(2) 0.0164(6) Uani 1 1 d . . .
H12 H -0.1240 0.0932 0.7533 0.020 Uiso 1 1 calc R . .
C13 C -0.0176(4) -0.0391(4) 0.7560(2) 0.0178(6) Uani 1 1 d . . .
I2 I -0.14037(3) -0.15094(2) 0.596306(15) 0.01909(7) Uani 1 1 d . . .
C14 C 0.0974(4) -0.0700(4) 0.8204(3) 0.0216(7) Uani 1 1 d . . .
H14 H 0.1143 -0.1473 0.7929 0.026 Uiso 1 1 calc R . .
C15 C 0.1867(4) 0.0108(4) 0.9239(3) 0.0218(7) Uani 1 1 d . . .
H15 H 0.2646 -0.0108 0.9674 0.026 Uiso 1 1 calc R . .
C16 C 0.1621(4) 0.1230(4) 0.9635(2) 0.0194(6) Uani 1 1 d . . .
H16 H 0.2248 0.1804 1.0340 0.023 Uiso 1 1 calc R . .
C17 C 0.0190(4) 0.2739(3) 0.9426(2) 0.0151(6) Uani 1 1 d . . .
O11 O -0.1051(3) 0.2788(3) 0.89047(18) 0.0232(5) Uani 1 1 d . . .
O12 O 0.1253(3) 0.3633(3) 1.02623(17) 0.0205(5) Uani 1 1 d . . .
N1L N 0.3717(3) 0.6268(3) 1.20503(18) 0.0141(5) Uani 1 1 d . . .
C2L C 0.4977(4) 0.6126(4) 1.1670(2) 0.0201(6) Uani 1 1 d . . .
H2L1 H 0.5254 0.6748 1.1111 0.024 Uiso 1 1 calc R . .
H2L2 H 0.4545 0.5070 1.1340 0.024 Uiso 1 1 calc R . .
C3L C 0.6537(4) 0.6635(4) 1.2626(2) 0.0228(7) Uani 1 1 d . . .
H3L1 H 0.6756 0.5789 1.2711 0.027 Uiso 1 1 calc R . .
H3L2 H 0.7483 0.7458 1.2464 0.027 Uiso 1 1 calc R . .
N4L N 0.6359(3) 0.7144(3) 1.3629(2) 0.0196(5) Uani 1 1 d . . .
C5L C 0.3366(4) 0.5343(4) 1.2897(2) 0.0198(6) Uani 1 1 d . . .
H5L1 H 0.2941 0.4282 1.2587 0.024 Uiso 1 1 calc R . .
H5L2 H 0.2519 0.5412 1.3168 0.024 Uiso 1 1 calc R . .
C6L C 0.4939(4) 0.5895(4) 1.3842(2) 0.0246(7) Uani 1 1 d . . .
H6L1 H 0.4775 0.6226 1.4513 0.030 Uiso 1 1 calc R . .
H6L2 H 0.5162 0.5055 1.3954 0.030 Uiso 1 1 calc R . .
C7L C 0.4424(4) 0.7861(4) 1.2524(2) 0.0190(6) Uani 1 1 d . . .
H7L1 H 0.3620 0.7999 1.2802 0.023 Uiso 1 1 calc R . .
H7L2 H 0.4669 0.8477 1.1957 0.023 Uiso 1 1 calc R . .
C8L C 0.6005(4) 0.8390(4) 1.3454(2) 0.0220(7) Uani 1 1 d . . .
H8L1 H 0.6931 0.9219 1.3279 0.026 Uiso 1 1 calc R . .
H8L2 H 0.5886 0.8773 1.4127 0.026 Uiso 1 1 calc R . .

loop_
_atom_site_aniso_label
_atom_site_aniso_U_11
_atom_site_aniso_U_22
_atom_site_aniso_U_33
_atom_site_aniso_U_23
_atom_site_aniso_U_13
_atom_site_aniso_U_12
Cu1 0.01195(18) 0.01623(19) 0.01283(15) 0.00253(13) 0.00482(13) 0.00765(15)
C1 0.0186(15) 0.0161(15) 0.0202(13) 0.0054(11) 0.0098(12) 0.0098(13)
C2 0.0187(15) 0.0175(15) 0.0202(13) 0.0036(11) 0.0103(12) 0.0101(13)
C3 0.0267(17) 0.0225(17) 0.0184(13) 0.0043(12) 0.0113(12) 0.0144(15)
I1 0.03607(15) 0.03677(14) 0.01723(10) 0.00740(9) 0.01283(9) 0.02007(12)
C4 0.031(2) 0.036(2) 0.0310(17) 0.0181(15) 0.0229(16) 0.0149(17)
C5 0.0148(17) 0.053(3) 0.0352(19) 0.0173(18) 0.0129(15) 0.0124(18)
C6 0.0189(17) 0.036(2) 0.0219(15) 0.0108(14) 0.0071(13) 0.0119(15)
C7 0.0171(15) 0.0136(14) 0.0174(13) 0.0034(10) 0.0082(11) 0.0070(12)
O1 0.0174(12) 0.0312(13) 0.0180(10) 0.0098(9) 0.0080(9) 0.0100(10)
O2 0.0126(11) 0.0372(14) 0.0173(10) 0.0069(9) 0.0073(8) 0.0083(10)
C11 0.0133(14) 0.0151(15) 0.0205(13) 0.0025(11) 0.0081(11) 0.0063(12)
C12 0.0157(15) 0.0193(15) 0.0176(13) 0.0049(11) 0.0077(11) 0.0100(13)
C13 0.0166(15) 0.0176(15) 0.0200(13) 0.0056(11) 0.0080(12) 0.0075(13)
I2 0.01997(11) 0.02140(12) 0.01723(10) 0.00110(7) 0.00556(7) 0.01135(9)
C14 0.0224(17) 0.0236(17) 0.0248(15) 0.0038(12) 0.0077(13) 0.0156(15)
C15 0.0204(17) 0.0276(18) 0.0237(15) 0.0052(13) 0.0058(13) 0.0170(15)
C16 0.0195(16) 0.0223(16) 0.0191(13) 0.0032(11) 0.0063(12) 0.0123(14)
C17 0.0150(15) 0.0173(15) 0.0171(12) 0.0064(11) 0.0083(11) 0.0094(12)
O11 0.0191(12) 0.0242(13) 0.0269(11) -0.0051(9) 0.0007(9) 0.0148(10)
O12 0.0223(12) 0.0204(12) 0.0196(10) -0.0019(8) 0.0005(9) 0.0141(10)
N1L 0.0135(12) 0.0176(13) 0.0132(10) 0.0040(9) 0.0043(9) 0.0090(11)
C2L 0.0173(16) 0.0291(18) 0.0187(13) 0.0030(12) 0.0074(12) 0.0144(14)
C3L 0.0143(16) 0.0293(18) 0.0248(15) 0.0011(13) 0.0047(12) 0.0114(14)
N4L 0.0166(13) 0.0232(14) 0.0185(11) 0.0037(10) 0.0032(10) 0.0103(12)
C5L 0.0176(16) 0.0245(17) 0.0169(13) 0.0079(12) 0.0061(11) 0.0090(14)
C6L 0.0231(18) 0.0305(19) 0.0189(14) 0.0099(13) 0.0029(12) 0.0131(15)
C7L 0.0190(16) 0.0172(15) 0.0197(13) 0.0001(11) 0.0020(12) 0.0100(13)
C8L 0.0215(17) 0.0211(17) 0.0189(14) -0.0002(12) 0.0002(12) 0.0098(14)

loop_
_atom_type_symbol
_atom_type_description
_atom_type_scat_dispersion_real
_atom_type_scat_dispersion_imag
_atom_type_scat_source
C C 0.0033 0.0016 'International Tables Vol C Tables 4.2.6.8 and 6.1.1.4'
H H 0.0000 0.0000 'International Tables Vol C Tables 4.2.6.8 and 6.1.1.4'
N N 0.0061 0.0033 'International Tables Vol C Tables 4.2.6.8 and 6.1.1.4'
O O 0.0106 0.0060 'International Tables Vol C Tables 4.2.6.8 and 6.1.1.4'
Cu Cu 0.3201 1.2651 'International Tables Vol C Tables 4.2.6.8 and 6.1.1.4'
I I -0.4742 1.8119 'International Tables Vol C Tables 4.2.6.8 and 6.1.1.4'

loop_
_geom_angle_atom_site_label_1
_geom_angle_atom_site_label_2
_geom_angle_atom_site_label_3
_geom_angle
_geom_angle_site_symmetry_1
_geom_angle_site_symmetry_3
_geom_angle_publ_flag
O12 Cu1 O11 167.01(10) . 2_567 ?
O12 Cu1 O1 89.44(11) . . ?
O11 Cu1 O1 90.23(11) 2_567 . ?
O12 Cu1 O2 90.26(11) . 2_567 ?
O11 Cu1 O2 87.18(11) 2_567 2_567 ?
O1 Cu1 O2 167.10(10) . 2_567 ?
O12 Cu1 N1L 93.51(11) . . ?
O11 Cu1 N1L 99.47(10) 2_567 . ?
O1 Cu1 N1L 93.77(10) . . ?
O2 Cu1 N1L 99.12(10) 2_567 . ?
O12 Cu1 Cu1 83.22(8) . 2_567 ?
O11 Cu1 Cu1 83.83(8) 2_567 2_567 ?
O1 Cu1 Cu1 84.37(8) . 2_567 ?
O2 Cu1 Cu1 82.79(8) 2_567 2_567 ?
N1L Cu1 Cu1 176.24(7) . 2_567 ?
C6 C1 C2 120.8(3) . . ?
C6 C1 C7 119.9(3) . . ?
C2 C1 C7 119.3(3) . . ?
C3 C2 C1 118.6(3) . . ?
C3 C2 H2 120.7 . . ?
C1 C2 H2 120.7 . . ?
C2 C3 C4 121.4(3) . . ?
C2 C3 I1 118.9(2) . . ?
C4 C3 I1 119.7(2) . . ?
C5 C4 C3 119.4(3) . . ?
C5 C4 H4 120.3 . . ?
C3 C4 H4 120.3 . . ?
C4 C5 C6 119.7(3) . . ?
C4 C5 H5 120.2 . . ?
C6 C5 H5 120.2 . . ?
C1 C6 C5 120.1(3) . . ?
C1 C6 H6 120.0 . . ?
C5 C6 H6 120.0 . . ?
O1 C7 O2 126.8(3) . . ?
O1 C7 C1 116.2(3) . . ?
O2 C7 C1 117.1(3) . . ?
C7 O1 Cu1 122.3(2) . . ?
C7 O2 Cu1 123.62(19) . 2_567 ?
C16 C11 C12 121.0(3) . . ?
C16 C11 C17 120.4(3) . . ?
C12 C11 C17 118.5(3) . . ?
C11 C12 C13 118.5(3) . . ?
C11 C12 H12 120.7 . . ?
C13 C12 H12 120.7 . . ?
C12 C13 C14 120.2(3) . . ?
C12 C13 I2 119.3(2) . . ?
C14 C13 I2 120.4(2) . . ?
C15 C14 C13 120.5(3) . . ?
C15 C14 H14 119.7 . . ?
C13 C14 H14 119.7 . . ?
C16 C15 C14 119.6(3) . . ?
C16 C15 H15 120.2 . . ?
C14 C15 H15 120.2 . . ?
C15 C16 C11 120.1(3) . . ?
C15 C16 H16 119.9 . . ?
C11 C16 H16 119.9 . . ?
O11 C17 O12 126.5(3) . . ?
O11 C17 C11 117.3(3) . . ?
O12 C17 C11 116.2(3) . . ?
C17 O11 Cu1 122.5(2) . 2_567 ?
C17 O12 Cu1 123.4(2) . . ?
C7L N1L C2L 107.1(2) . . ?
C7L N1L C5L 109.7(2) . . ?
C2L N1L C5L 107.6(2) . . ?
C7L N1L Cu1 109.92(19) . . ?
C2L N1L Cu1 115.02(18) . . ?
C5L N1L Cu1 107.41(19) . . ?
N1L C2L C3L 110.5(2) . . ?
N1L C2L H2L1 109.6 . . ?
C3L C2L H2L1 109.6 . . ?
N1L C2L H2L2 109.6 . . ?
C3L C2L H2L2 109.6 . . ?
H2L1 C2L H2L2 108.1 . . ?
N4L C3L C2L 111.4(3) . . ?
N4L C3L H3L1 109.4 . . ?
C2L C3L H3L1 109.4 . . ?
N4L C3L H3L2 109.4 . . ?
C2L C3L H3L2 109.4 . . ?
H3L1 C3L H3L2 108.0 . . ?
C3L N4L C6L 107.8(3) . . ?
C3L N4L C8L 107.2(3) . . ?
C6L N4L C8L 108.7(3) . . ?
N1L C5L C6L 110.0(3) . . ?
N1L C5L H5L1 109.7 . . ?
C6L C5L H5L1 109.7 . . ?
N1L C5L H5L2 109.7 . . ?
C6L C5L H5L2 109.7 . . ?
H5L1 C5L H5L2 108.2 . . ?
N4L C6L C5L 111.7(2) . . ?
N4L C6L H6L1 109.3 . . ?
C5L C6L H6L1 109.3 . . ?
N4L C6L H6L2 109.3 . . ?
C5L C6L H6L2 109.3 . . ?
H6L1 C6L H6L2 107.9 . . ?
N1L C7L C8L 110.8(3) . . ?
N1L C7L H7L1 109.5 . . ?
C8L C7L H7L1 109.5 . . ?
N1L C7L H7L2 109.5 . . ?
C8L C7L H7L2 109.5 . . ?
H7L1 C7L H7L2 108.1 . . ?
N4L C8L C7L 110.9(3) . . ?
N4L C8L H8L1 109.5 . . ?
C7L C8L H8L1 109.5 . . ?
N4L C8L H8L2 109.5 . . ?
C7L C8L H8L2 109.5 . . ?
H8L1 C8L H8L2 108.0 . . ?

loop_
_geom_bond_atom_site_label_1
_geom_bond_atom_site_label_2
_geom_bond_distance
_geom_bond_site_symmetry_2
_geom_bond_publ_flag
Cu1 O12 1.951(2) . ?
Cu1 O11 1.955(2) 2_567 ?
Cu1 O1 1.965(2) . ?
Cu1 O2 1.972(2) 2_567 ?
Cu1 N1L 2.195(3) . ?
Cu1 Cu1 2.6810(18) 2_567 ?
C1 C6 1.380(5) . ?
C1 C2 1.387(4) . ?
C1 C7 1.502(4) . ?
C2 C3 1.377(4) . ?
C2 H2 0.9500 . ?
C3 C4 1.394(5) . ?
C3 I1 2.096(3) . ?
C4 C5 1.377(5) . ?
C4 H4 0.9500 . ?
C5 C6 1.394(5) . ?
C5 H5 0.9500 . ?
C6 H6 0.9500 . ?
C7 O1 1.248(4) . ?
C7 O2 1.259(4) . ?
O2 Cu1 1.972(2) 2_567 ?
C11 C16 1.390(4) . ?
C11 C12 1.390(4) . ?
C11 C17 1.488(4) . ?
C12 C13 1.390(4) . ?
C12 H12 0.9500 . ?
C13 C14 1.397(5) . ?
C13 I2 2.085(3) . ?
C14 C15 1.382(4) . ?
C14 H14 0.9500 . ?
C15 C16 1.377(5) . ?
C15 H15 0.9500 . ?
C16 H16 0.9500 . ?
C17 O11 1.256(4) . ?
C17 O12 1.254(4) . ?
O11 Cu1 1.955(2) 2_567 ?
N1L C7L 1.476(4) . ?
N1L C2L 1.477(4) . ?
N1L C5L 1.480(4) . ?
C2L C3L 1.551(4) . ?
C2L H2L1 0.9900 . ?
C2L H2L2 0.9900 . ?
C3L N4L 1.451(4) . ?
C3L H3L1 0.9900 . ?
C3L H3L2 0.9900 . ?
N4L C6L 1.474(4) . ?
N4L C8L 1.483(4) . ?
C5L C6L 1.546(4) . ?
C5L H5L1 0.9900 . ?
C5L H5L2 0.9900 . ?
C6L H6L1 0.9900 . ?
C6L H6L2 0.9900 . ?
C7L C8L 1.544(4) . ?
C7L H7L1 0.9900 . ?
C7L H7L2 0.9900 . ?
C8L H8L1 0.9900 . ?
C8L H8L2 0.9900 . ?

loop_
_geom_torsion_atom_site_label_1
_geom_torsion_atom_site_label_2
_geom_torsion_atom_site_label_3
_geom_torsion_atom_site_label_4
_geom_torsion
_geom_torsion_site_symmetry_1
_geom_torsion_site_symmetry_2
_geom_torsion_site_symmetry_3
_geom_torsion_site_symmetry_4
_geom_torsion_publ_flag
C6 C1 C2 C3 -1.2(5) . . . . ?
C7 C1 C2 C3 177.8(3) . . . . ?
C1 C2 C3 C4 1.1(5) . . . . ?
C1 C2 C3 I1 -178.7(2) . . . . ?
C2 C3 C4 C5 0.2(6) . . . . ?
I1 C3 C4 C5 180.0(3) . . . . ?
C3 C4 C5 C6 -1.4(6) . . . . ?
C2 C1 C6 C5 0.0(6) . . . . ?
C7 C1 C6 C5 -178.9(3) . . . . ?
C4 C5 C6 C1 1.3(6) . . . . ?
C6 C1 C7 O1 3.0(5) . . . . ?
C2 C1 C7 O1 -176.0(3) . . . . ?
C6 C1 C7 O2 -176.1(3) . . . . ?
C2 C1 C7 O2 4.9(4) . . . . ?
O2 C7 O1 Cu1 5.5(5) . . . . ?
C1 C7 O1 Cu1 -173.5(2) . . . . ?
O12 Cu1 O1 C7 79.7(3) . . . . ?
O11 Cu1 O1 C7 -87.3(3) 2_567 . . . ?
O2 Cu1 O1 C7 -9.0(6) 2_567 . . . ?
N1L Cu1 O1 C7 173.2(3) . . . . ?
Cu1 Cu1 O1 C7 -3.5(2) 2_567 . . . ?
O1 C7 O2 Cu1 -3.8(5) . . . 2_567 ?
C1 C7 O2 Cu1 175.2(2) . . . 2_567 ?
C16 C11 C12 C13 0.4(5) . . . . ?
C17 C11 C12 C13 178.7(3) . . . . ?
C11 C12 C13 C14 0.8(5) . . . . ?
C11 C12 C13 I2 -175.9(2) . . . . ?
C12 C13 C14 C15 -0.9(5) . . . . ?
I2 C13 C14 C15 175.7(3) . . . . ?
C13 C14 C15 C16 -0.1(5) . . . . ?
C14 C15 C16 C11 1.3(5) . . . . ?
C12 C11 C16 C15 -1.5(5) . . . . ?
C17 C11 C16 C15 -179.7(3) . . . . ?
C16 C11 C17 O11 -168.3(3) . . . . ?
C12 C11 C17 O11 13.4(4) . . . . ?
C16 C11 C17 O12 13.1(4) . . . . ?
C12 C11 C17 O12 -165.3(3) . . . . ?
O12 C17 O11 Cu1 9.1(4) . . . 2_567 ?
C11 C17 O11 Cu1 -169.39(19) . . . 2_567 ?
O11 C17 O12 Cu1 -10.6(4) . . . . ?
C11 C17 O12 Cu1 168.0(2) . . . . ?
O11 Cu1 O12 C17 9.8(6) 2_567 . . . ?
O1 Cu1 O12 C17 -78.8(2) . . . . ?
O2 Cu1 O12 C17 88.3(2) 2_567 . . . ?
N1L Cu1 O12 C17 -172.5(2) . . . . ?
Cu1 Cu1 O12 C17 5.6(2) 2_567 . . . ?
O12 Cu1 N1L C7L 168.69(19) . . . . ?
O11 Cu1 N1L C7L -11.8(2) 2_567 . . . ?
O1 Cu1 N1L C7L 79.0(2) . . . . ?
O2 Cu1 N1L C7L -100.5(2) 2_567 . . . ?
O12 Cu1 N1L C2L 47.8(2) . . . . ?
O11 Cu1 N1L C2L -132.8(2) 2_567 . . . ?
O1 Cu1 N1L C2L -41.9(2) . . . . ?
O2 Cu1 N1L C2L 138.6(2) 2_567 . . . ?
O12 Cu1 N1L C5L -72.0(2) . . . . ?
O11 Cu1 N1L C5L 107.5(2) 2_567 . . . ?
O1 Cu1 N1L C5L -161.7(2) . . . . ?
O2 Cu1 N1L C5L 18.8(2) 2_567 . . . ?
C7L N1L C2L C3L 59.7(3) . . . . ?
C5L N1L C2L C3L -58.2(3) . . . . ?
Cu1 N1L C2L C3L -177.9(2) . . . . ?
N1L C2L C3L N4L -1.2(4) . . . . ?
C2L C3L N4L C6L 58.8(4) . . . . ?
C2L C3L N4L C8L -58.1(4) . . . . ?
C7L N1L C5L C6L -56.6(3) . . . . ?
C2L N1L C5L C6L 59.5(3) . . . . ?
Cu1 N1L C5L C6L -176.1(2) . . . . ?
C3L N4L C6L C5L -57.4(4) . . . . ?
C8L N4L C6L C5L 58.6(4) . . . . ?
N1L C5L C6L N4L -1.9(4) . . . . ?
C2L N1L C7L C8L -58.0(3) . . . . ?
C5L N1L C7L C8L 58.5(3) . . . . ?
Cu1 N1L C7L C8L 176.4(2) . . . . ?
C3L N4L C8L C7L 59.7(3) . . . . ?
C6L N4L C8L C7L -56.7(3) . . . . ?
N1L C7L C8L N4L -1.1(4) . . . . ?
